data_4083586
loop_
_publ_author_name
'Johnson, Kevin R. D.'
'Kamenz, Breanne L.'
'Hayes, Paul G.'

_publ_section_title
;
 Bis(pyrazolyl)carbazole as a Versatile Ligand for Supporting Lutetium
 Alkyl and Hydride Complexes
;
_journal_issue 12
_journal_name_full Organometallics
_journal_page_first 3005
_journal_paper_doi 10.1021/om500226t
_journal_volume 33
_journal_year 2014
_chemical_formula_sum 'C92 H104 Lu3 N15'
_chemical_formula_weight 1944.81
_chemical_name_systematic
; 
 ? 
;
_space_group_IT_number 19
_symmetry_cell_setting orthorhombic
_symmetry_space_group_name_Hall 'P 2ac 2ab'
_symmetry_space_group_name_H-M 'P 21 21 21'
_atom_sites_solution_hydrogens geom
_atom_sites_solution_primary direct
_atom_sites_solution_secondary difmap
_audit_creation_method SHELXL-97
_cell_angle_alpha 90.00
_cell_angle_beta 90.00
_cell_angle_gamma 90.00
_cell_formula_units_Z 4
_cell_length_a 17.4063(15)
_cell_length_b 19.8347(17)
_cell_length_c 25.018(2)
_cell_measurement_reflns_used 9870
_cell_measurement_temperature 173(2)
_cell_measurement_theta_max 26.23
_cell_measurement_theta_min 2.36
_cell_volume 8637.4(13)
_computing_cell_refinement 'Bruker SAINT'
_computing_data_collection 'Bruker APEX2'
_computing_data_reduction 'Bruker SAINT'
_computing_molecular_graphics 'Bruker SHELXTL'
_computing_publication_material 'Bruker SHELXTL'
_computing_structure_refinement 'SHELXL-97 (Sheldrick, 2008)'
_computing_structure_solution 'SHELXS-97 (Sheldrick, 2008)'
_diffrn_ambient_temperature 173(2)
_diffrn_measured_fraction_theta_full 0.992
_diffrn_measured_fraction_theta_max 0.992
_diffrn_measurement_device_type 'Bruker APEX-II CCD'
_diffrn_measurement_method '\f and \w scans'
_diffrn_radiation_monochromator graphite
_diffrn_radiation_source 'fine-focus sealed tube'
_diffrn_radiation_type MoK\a
_diffrn_radiation_wavelength 0.71073
_diffrn_reflns_av_R_equivalents 0.0551
_diffrn_reflns_av_sigmaI/netI 0.0529
_diffrn_reflns_limit_h_max 22
_diffrn_reflns_limit_h_min -23
_diffrn_reflns_limit_k_max 25
_diffrn_reflns_limit_k_min -25
_diffrn_reflns_limit_l_max 32
_diffrn_reflns_limit_l_min -33
_diffrn_reflns_number 103480
_diffrn_reflns_theta_full 28.28
_diffrn_reflns_theta_max 28.28
_diffrn_reflns_theta_min 1.56
_exptl_absorpt_coefficient_mu 3.456
_exptl_absorpt_correction_T_max 0.7841
_exptl_absorpt_correction_T_min 0.3677
_exptl_absorpt_correction_type numerical
_exptl_absorpt_process_details 'SADABS (Bruker, 2008)'
_exptl_crystal_colour yellow
_exptl_crystal_density_diffrn 1.496
_exptl_crystal_density_method 'not measured'
_exptl_crystal_description needle
_exptl_crystal_F_000 3896
_exptl_crystal_size_max 0.36
_exptl_crystal_size_mid 0.11
_exptl_crystal_size_min 0.07
_refine_diff_density_max 0.992
_refine_diff_density_min -0.634
_refine_diff_density_rms 0.100
_refine_ls_abs_structure_details 'Flack H D (1983), Acta Cryst. A39, 876-881'
_refine_ls_abs_structure_Flack -0.013(5)
_refine_ls_extinction_method none
_refine_ls_goodness_of_fit_ref 1.005
_refine_ls_hydrogen_treatment mixed
_refine_ls_matrix_type full
_refine_ls_number_parameters 1018
_refine_ls_number_reflns 21102
_refine_ls_number_restraints 2
_refine_ls_restrained_S_all 1.005
_refine_ls_R_factor_all 0.0445
_refine_ls_R_factor_gt 0.0307
_refine_ls_shift/su_max 0.003
_refine_ls_shift/su_mean 0.000
_refine_ls_structure_factor_coef Fsqd
_refine_ls_weighting_details 'calc w=1/[\s^2^(Fo^2^)+(0.0184P)^2^+0.0000P] where P=(Fo^2^+2Fc^2^)/3'
_refine_ls_weighting_scheme calc
_refine_ls_wR_factor_gt 0.0495
_refine_ls_wR_factor_ref 0.0528
_reflns_number_gt 18081
_reflns_number_total 21102
_reflns_threshold_expression >2sigma(I)
_cod_data_source_file om500226t_si_002.cif
_cod_data_source_block Compound4
_cod_depositor_comments
;
The following automatic conversions were performed:

'_symmetry_cell_setting' value 'Orthorhombic' changed to
'orthorhombic' according to
/usr/data/users/saulius/crontab/automatic-downloads/rss-feeds/ACS/lib/dictionaries/cif_core.dic
dictionary named 'cif_core.dic' version 2.4.2 from 2011-04-26.

Automatic conversion script
Id: cif_fix_values 2281 2013-09-26 08:29:07Z andrius 

 Adding full bibliography for 4083583--4083586.cif.
;
_cod_original_sg_symbol_H-M P2(1)2(1)2(1)
_cod_database_code 4083586

loop_
_symmetry_equiv_pos_as_xyz
'x, y, z'
'-x+1/2, -y, z+1/2'
'-x, y+1/2, -z+1/2'
'x+1/2, -y+1/2, -z'

loop_
_atom_site_label
_atom_site_type_symbol
_atom_site_fract_x
_atom_site_fract_y
_atom_site_fract_z
_atom_site_U_iso_or_equiv
_atom_site_adp_type
_atom_site_occupancy
_atom_site_symmetry_multiplicity
_atom_site_calc_flag
_atom_site_refinement_flags
_atom_site_disorder_assembly
_atom_site_disorder_group
Lu1 Lu 0.201180(10) 0.554416(8) 0.213430(7) 0.02395(4) Uani 1 1 d . . .
H3B H 0.255(2) 0.5689(19) 0.2811(15) 0.029 Uiso 1 1 d . . .
H4B H 0.118(2) 0.4763(17) 0.2011(14) 0.029 Uiso 1 1 d . . .
Lu2 Lu 0.116208(10) 0.412788(9) 0.258231(7) 0.02385(4) Uani 1 1 d . . .
H2B H 0.231(2) 0.4579(18) 0.2604(14) 0.029 Uiso 1 1 d . . .
Lu3 Lu 0.220821(10) 0.509539(8) 0.341437(7) 0.02318(4) Uani 1 1 d . . .
H1B H 0.142(2) 0.5193(18) 0.2918(15) 0.028 Uiso 1 1 d . . .
H5B H 0.154(2) 0.4220(18) 0.3340(15) 0.028 Uiso 1 1 d . . .
C1 C 0.3841(3) 0.5442(2) 0.14703(16) 0.0302(10) Uani 1 1 d . . .
C8 C 0.2374(2) 0.7382(2) 0.21157(18) 0.0281(9) Uani 1 1 d . . .
C3 C 0.5176(3) 0.5795(2) 0.15662(19) 0.0382(11) Uani 1 1 d . . .
C11 C 0.4159(3) 0.6551(2) 0.18179(18) 0.0333(11) Uani 1 1 d . . .
C10 C 0.3727(2) 0.7132(2) 0.19996(17) 0.0291(10) Uani 1 1 d . . .
C4 C 0.4935(3) 0.6412(2) 0.17559(18) 0.0366(11) Uani 1 1 d . . .
H4 H 0.5305 0.6746 0.1845 0.044 Uiso 1 1 calc R . .
C5 C 0.3923(3) 0.7778(2) 0.21663(19) 0.0368(11) Uani 1 1 d . . .
H5 H 0.4447 0.7913 0.2181 0.044 Uiso 1 1 calc R . .
C12 C 0.3598(2) 0.6059(2) 0.16825(16) 0.0282(10) Uani 1 1 d . . .
C9 C 0.2951(3) 0.69261(19) 0.19667(15) 0.0274(9) Uani 1 1 d . . .
C7 C 0.2586(3) 0.8019(2) 0.22867(17) 0.0334(11) Uani 1 1 d . . .
H7 H 0.2198 0.8328 0.2391 0.040 Uiso 1 1 calc R . .
C2 C 0.4620(3) 0.5318(2) 0.14237(18) 0.0374(12) Uani 1 1 d . . .
H2 H 0.4784 0.4893 0.1290 0.045 Uiso 1 1 calc R . .
C6 C 0.3347(3) 0.8220(2) 0.23102(19) 0.0370(11) Uani 1 1 d . . .
C13 C 0.6015(3) 0.5622(3) 0.1524(2) 0.0528(14) Uani 1 1 d . . .
H13A H 0.6313 0.5923 0.1755 0.079 Uiso 1 1 calc R . .
H13B H 0.6184 0.5677 0.1152 0.079 Uiso 1 1 calc R . .
H13C H 0.6094 0.5154 0.1635 0.079 Uiso 1 1 calc R . .
C14 C 0.3530(3) 0.8925(2) 0.2517(2) 0.0513(14) Uani 1 1 d . . .
H14A H 0.3256 0.9260 0.2301 0.077 Uiso 1 1 calc R . .
H14B H 0.4084 0.9006 0.2492 0.077 Uiso 1 1 calc R . .
H14C H 0.3367 0.8963 0.2891 0.077 Uiso 1 1 calc R . .
C16 C 0.2739(3) 0.4363(3) 0.0637(2) 0.0494(13) Uani 1 1 d . . .
H16 H 0.2652 0.4060 0.0349 0.059 Uiso 1 1 calc R . .
C17 C 0.2183(3) 0.4704(2) 0.09314(18) 0.0379(11) Uani 1 1 d . . .
C15 C 0.3430(3) 0.4545(2) 0.0842(2) 0.0452(13) Uani 1 1 d . . .
H15 H 0.3919 0.4397 0.0720 0.054 Uiso 1 1 calc R . .
C20 C 0.1031(3) 0.5471(2) 0.08908(19) 0.0482(13) Uani 1 1 d . . .
H20A H 0.1057 0.5593 0.1270 0.072 Uiso 1 1 calc R . .
H20B H 0.0497 0.5495 0.0768 0.072 Uiso 1 1 calc R . .
H20C H 0.1347 0.5784 0.0682 0.072 Uiso 1 1 calc R . .
C19 C 0.1151(3) 0.4510(3) 0.02443(18) 0.0549(14) Uani 1 1 d . . .
H19A H 0.1389 0.4817 -0.0014 0.082 Uiso 1 1 calc R . .
H19B H 0.0593 0.4508 0.0192 0.082 Uiso 1 1 calc R . .
H19C H 0.1353 0.4053 0.0191 0.082 Uiso 1 1 calc R . .
C18 C 0.1335(3) 0.4746(2) 0.08152(19) 0.0426(12) Uani 1 1 d . . .
H18 H 0.1060 0.4444 0.1072 0.051 Uiso 1 1 calc R . .
C21 C 0.0991(3) 0.7653(2) 0.20381(19) 0.0359(11) Uani 1 1 d . . .
H21 H 0.1039 0.8124 0.1980 0.043 Uiso 1 1 calc R . .
C23 C 0.0529(2) 0.6638(2) 0.21675(18) 0.0298(10) Uani 1 1 d . . .
C24 C -0.0010(2) 0.6055(2) 0.22704(19) 0.0371(12) Uani 1 1 d . . .
H24 H 0.0286 0.5626 0.2236 0.044 Uiso 1 1 calc R . .
C26 C -0.0320(3) 0.6101(3) 0.2834(2) 0.0631(17) Uani 1 1 d . . .
H26A H 0.0101 0.6037 0.3089 0.095 Uiso 1 1 calc R . .
H26B H -0.0708 0.5750 0.2889 0.095 Uiso 1 1 calc R . .
H26C H -0.0553 0.6545 0.2889 0.095 Uiso 1 1 calc R . .
C25 C -0.0661(3) 0.6050(3) 0.1856(3) 0.0623(17) Uani 1 1 d . . .
H25A H -0.0956 0.6469 0.1883 0.093 Uiso 1 1 calc R . .
H25B H -0.1000 0.5665 0.1923 0.093 Uiso 1 1 calc R . .
H25C H -0.0442 0.6012 0.1496 0.093 Uiso 1 1 calc R . .
C34 C -0.0819(2) 0.4152(2) 0.20781(18) 0.0305(10) Uani 1 1 d . . .
C37 C 0.0328(3) 0.3280(2) 0.10956(19) 0.0343(11) Uani 1 1 d . . .
C28 C 0.1681(3) 0.2568(2) 0.10709(19) 0.0400(12) Uani 1 1 d . . .
H28 H 0.2155 0.2330 0.1058 0.048 Uiso 1 1 calc R . .
C27 C 0.1436(3) 0.2826(2) 0.15605(18) 0.0309(10) Uani 1 1 d . . .
C38 C 0.0764(2) 0.3200(2) 0.15755(17) 0.0285(9) Uani 1 1 d . . .
C33 C -0.1456(3) 0.4366(2) 0.17906(19) 0.0360(11) Uani 1 1 d . . .
H33 H -0.1857 0.4594 0.1974 0.043 Uiso 1 1 calc R . .
C36 C -0.0330(3) 0.3676(2) 0.12532(18) 0.0321(10) Uani 1 1 d . . .
C35 C -0.0240(3) 0.3797(2) 0.18067(16) 0.0280(10) Uani 1 1 d . . .
C30 C 0.0584(3) 0.2994(2) 0.06192(18) 0.0381(12) Uani 1 1 d . . .
H30 H 0.0285 0.3043 0.0304 0.046 Uiso 1 1 calc R . .
C32 C -0.1527(3) 0.4258(3) 0.1243(2) 0.0443(13) Uani 1 1 d . . .
C31 C -0.0968(3) 0.3918(2) 0.09757(19) 0.0397(12) Uani 1 1 d . . .
H31 H -0.1012 0.3846 0.0602 0.048 Uiso 1 1 calc R . .
C29 C 0.1264(3) 0.2643(2) 0.06010(18) 0.0400(12) Uani 1 1 d . . .
C40 C -0.2233(3) 0.4522(3) 0.0952(2) 0.0659(16) Uani 1 1 d . . .
H40A H -0.2138 0.4520 0.0566 0.099 Uiso 1 1 calc R . .
H40B H -0.2343 0.4983 0.1071 0.099 Uiso 1 1 calc R . .
H40C H -0.2675 0.4232 0.1033 0.099 Uiso 1 1 calc R . .
C43 C 0.2290(3) 0.2695(2) 0.28369(19) 0.0344(10) Uani 1 1 d . . .
C41 C 0.2251(3) 0.2082(2) 0.2106(2) 0.0440(12) Uani 1 1 d . . .
H41 H 0.2322 0.1733 0.1851 0.053 Uiso 1 1 calc R . .
C44 C 0.2419(3) 0.2929(2) 0.3402(2) 0.0368(11) Uani 1 1 d . . .
H44 H 0.2457 0.3432 0.3396 0.044 Uiso 1 1 calc R . .
C42 C 0.2536(3) 0.2090(2) 0.2614(2) 0.0461(13) Uani 1 1 d . . .
H42 H 0.2841 0.1753 0.2781 0.055 Uiso 1 1 calc R . .
C45 C 0.1753(4) 0.2743(3) 0.3755(2) 0.0608(17) Uani 1 1 d . . .
H45A H 0.1284 0.2957 0.3620 0.091 Uiso 1 1 calc R . .
H45B H 0.1853 0.2898 0.4120 0.091 Uiso 1 1 calc R . .
H45C H 0.1687 0.2252 0.3754 0.091 Uiso 1 1 calc R . .
C46 C 0.3183(4) 0.2655(3) 0.3610(2) 0.074(2) Uani 1 1 d . . .
H46A H 0.3143 0.2166 0.3659 0.111 Uiso 1 1 calc R . .
H46B H 0.3307 0.2869 0.3952 0.111 Uiso 1 1 calc R . .
H46C H 0.3590 0.2753 0.3350 0.111 Uiso 1 1 calc R . .
C49 C -0.1163(2) 0.4502(2) 0.34166(18) 0.0318(9) Uani 1 1 d . . .
C47 C -0.0084(2) 0.42789(19) 0.29364(17) 0.0275(9) Uani 1 1 d . . .
C48 C -0.0365(2) 0.4419(2) 0.34460(18) 0.0318(10) Uani 1 1 d . . .
H48 H -0.0065 0.4452 0.3762 0.038 Uiso 1 1 calc R . .
C50 C -0.1721(3) 0.4674(2) 0.3851(2) 0.0411(12) Uani 1 1 d . . .
H50 H -0.1427 0.4691 0.4194 0.049 Uiso 1 1 calc R . .
C51 C -0.2352(4) 0.4155(3) 0.3916(3) 0.085(2) Uani 1 1 d . . .
H51A H -0.2695 0.4171 0.3606 0.127 Uiso 1 1 calc R . .
H51B H -0.2646 0.4253 0.4241 0.127 Uiso 1 1 calc R . .
H51C H -0.2124 0.3704 0.3944 0.127 Uiso 1 1 calc R . .
C52 C -0.2067(4) 0.5370(3) 0.3760(2) 0.080(2) Uani 1 1 d . . .
H52A H -0.1654 0.5705 0.3739 0.120 Uiso 1 1 calc R . .
H52B H -0.2410 0.5482 0.4057 0.120 Uiso 1 1 calc R . .
H52C H -0.2358 0.5370 0.3425 0.120 Uiso 1 1 calc R . .
C53 C 0.2770(3) 0.4034(2) 0.45705(15) 0.0277(9) Uani 1 1 d . . .
C54 C 0.2833(3) 0.3480(2) 0.49155(16) 0.0364(11) Uani 1 1 d . . .
H54 H 0.3291 0.3220 0.4913 0.044 Uiso 1 1 calc R . .
C57 C 0.0141(3) 0.4789(3) 0.50224(18) 0.0407(12) Uani 1 1 d . . .
H57 H -0.0071 0.4472 0.5266 0.049 Uiso 1 1 calc R . .
C60 C 0.0769(3) 0.5726(2) 0.42927(18) 0.0340(11) Uani 1 1 d . . .
C62 C 0.0878(3) 0.4691(2) 0.48121(17) 0.0314(10) Uani 1 1 d . . .
C63 C 0.1481(3) 0.4208(2) 0.49056(16) 0.0317(10) Uani 1 1 d . . .
C64 C 0.2093(3) 0.4398(2) 0.45724(15) 0.0294(9) Uani 1 1 d . . .
C61 C 0.1203(3) 0.5157(2) 0.44415(16) 0.0299(9) Uani 1 1 d . . .
C59 C 0.0035(3) 0.5803(3) 0.45095(19) 0.0427(12) Uani 1 1 d . . .
H59 H -0.0265 0.6180 0.4405 0.051 Uiso 1 1 calc R . .
C58 C -0.0270(3) 0.5343(3) 0.48742(19) 0.0416(12) Uani 1 1 d . . .
C66 C -0.1060(3) 0.5480(3) 0.5114(2) 0.0617(16) Uani 1 1 d . . .
H66A H -0.1287 0.5055 0.5236 0.093 Uiso 1 1 calc R . .
H66B H -0.1392 0.5685 0.4843 0.093 Uiso 1 1 calc R . .
H66C H -0.1008 0.5788 0.5419 0.093 Uiso 1 1 calc R . .
C71 C 0.4193(3) 0.4186(3) 0.2595(2) 0.0507(13) Uani 1 1 d . . .
H71A H 0.4600 0.3877 0.2711 0.076 Uiso 1 1 calc R . .
H71B H 0.4306 0.4349 0.2234 0.076 Uiso 1 1 calc R . .
H71C H 0.3700 0.3948 0.2595 0.076 Uiso 1 1 calc R . .
C67 C 0.4148(3) 0.4083(3) 0.4329(2) 0.0427(12) Uani 1 1 d . . .
H67 H 0.4355 0.3887 0.4644 0.051 Uiso 1 1 calc R . .
C69 C 0.4020(3) 0.4538(2) 0.35359(18) 0.0352(11) Uani 1 1 d . . .
C72 C 0.4857(3) 0.5237(3) 0.2948(2) 0.0567(15) Uani 1 1 d . . .
H72A H 0.4812 0.5600 0.3212 0.085 Uiso 1 1 calc R . .
H72B H 0.4895 0.5432 0.2589 0.085 Uiso 1 1 calc R . .
H72C H 0.5319 0.4971 0.3023 0.085 Uiso 1 1 calc R . .
C68 C 0.4559(3) 0.4279(3) 0.3889(2) 0.0474(14) Uani 1 1 d . . .
H68 H 0.5098 0.4244 0.3837 0.057 Uiso 1 1 calc R . .
C70 C 0.4152(3) 0.4785(2) 0.2980(2) 0.0425(12) Uani 1 1 d . . .
H70 H 0.3696 0.5063 0.2876 0.051 Uiso 1 1 calc R . .
C75 C 0.2049(3) 0.6803(2) 0.36271(18) 0.0363(11) Uani 1 1 d . . .
C74 C 0.1441(4) 0.7245(3) 0.3699(3) 0.073(2) Uani 1 1 d . . .
H74 H 0.1429 0.7711 0.3610 0.088 Uiso 1 1 calc R . .
C73 C 0.0869(4) 0.6881(3) 0.3921(3) 0.075(2) Uani 1 1 d . . .
H73 H 0.0384 0.7054 0.4030 0.090 Uiso 1 1 calc R . .
C77 C 0.3436(3) 0.6495(2) 0.3747(2) 0.0440(13) Uani 1 1 d . . .
H77A H 0.3366 0.6525 0.4134 0.066 Uiso 1 1 calc R . .
H77B H 0.3960 0.6634 0.3654 0.066 Uiso 1 1 calc R . .
H77C H 0.3353 0.6028 0.3630 0.066 Uiso 1 1 calc R . .
C76 C 0.2861(3) 0.6955(2) 0.34684(19) 0.0421(12) Uani 1 1 d . . .
H76 H 0.2910 0.6886 0.3074 0.051 Uiso 1 1 calc R . .
C78 C 0.3049(4) 0.7691(2) 0.3592(2) 0.0558(15) Uani 1 1 d . . .
H78A H 0.2689 0.7986 0.3402 0.084 Uiso 1 1 calc R . .
H78B H 0.3575 0.7791 0.3477 0.084 Uiso 1 1 calc R . .
H78C H 0.3004 0.7769 0.3978 0.084 Uiso 1 1 calc R . .
N15 N 0.1835(2) 0.61795(17) 0.37740(14) 0.0307(9) Uani 1 1 d . . .
N13 N 0.19327(19) 0.49805(16) 0.42850(13) 0.0279(8) Uani 1 1 d . . .
N11 N 0.33111(19) 0.45031(17) 0.37430(13) 0.0281(8) Uani 1 1 d . . .
N12 N 0.3405(2) 0.42138(17) 0.42418(13) 0.0286(8) Uani 1 1 d . . .
N14 N 0.1093(2) 0.62383(18) 0.39632(16) 0.0400(10) Uani 1 1 d . . .
N6 N 0.18641(19) 0.30440(16) 0.24828(14) 0.0277(8) Uani 1 1 d . . .
N10 N -0.14146(19) 0.44165(17) 0.29155(15) 0.0318(8) Uani 1 1 d . . .
N8 N 0.04305(19) 0.35238(16) 0.20047(13) 0.0259(8) Uani 1 1 d . . .
N9 N -0.07547(19) 0.42807(16) 0.26332(14) 0.0294(8) Uani 1 1 d . . .
N7 N 0.1851(2) 0.26526(18) 0.20307(14) 0.0330(9) Uani 1 1 d . . .
N4 N 0.1575(2) 0.72142(16) 0.20801(14) 0.0276(8) Uani 1 1 d . . .
N3 N 0.2858(2) 0.62782(15) 0.17788(13) 0.0275(8) Uani 1 1 d . . .
N1 N 0.2524(2) 0.50645(18) 0.13184(14) 0.0318(8) Uani 1 1 d . . .
N5 N 0.12949(19) 0.65682(16) 0.21612(14) 0.0280(8) Uani 1 1 d . . .
N2 N 0.3299(2) 0.49749(17) 0.12498(14) 0.0324(9) Uani 1 1 d . . .
C39 C 0.1581(4) 0.2380(3) 0.0079(2) 0.0623(17) Uani 1 1 d . . .
H39A H 0.1161 0.2328 -0.0179 0.093 Uiso 1 1 calc R . .
H39B H 0.1827 0.1943 0.0139 0.093 Uiso 1 1 calc R . .
H39C H 0.1960 0.2700 -0.0061 0.093 Uiso 1 1 calc R . .
C55 C 0.2239(3) 0.3300(2) 0.52627(17) 0.0363(11) Uani 1 1 d . . .
C56 C 0.1560(3) 0.3656(2) 0.52546(18) 0.0377(11) Uani 1 1 d . . .
H56 H 0.1148 0.3530 0.5483 0.045 Uiso 1 1 calc R . .
C65 C 0.2362(4) 0.2704(3) 0.5636(2) 0.0558(16) Uani 1 1 d . . .
H65A H 0.1913 0.2654 0.5870 0.084 Uiso 1 1 calc R . .
H65B H 0.2821 0.2782 0.5854 0.084 Uiso 1 1 calc R . .
H65C H 0.2430 0.2292 0.5425 0.084 Uiso 1 1 calc R . .
C22 C 0.0327(3) 0.7314(2) 0.20914(19) 0.0374(11) Uani 1 1 d . . .
H22 H -0.0177 0.7497 0.2080 0.045 Uiso 1 1 calc R . .
C1S C 0.4457(7) 0.2331(8) 0.1867(5) 0.234(7) Uani 1 1 d . . .
H1S1 H 0.4421 0.1899 0.2055 0.352 Uiso 1 1 calc R . .
H1S2 H 0.4104 0.2656 0.2031 0.352 Uiso 1 1 calc R . .
H1S3 H 0.4984 0.2502 0.1891 0.352 Uiso 1 1 calc R . .
C2S C 0.4265(3) 0.2242(5) 0.1344(2) 0.115(4) Uani 1 1 d G . .
C3S C 0.3931(4) 0.1667(3) 0.1127(3) 0.121(3) Uani 1 1 d G . .
H3S H 0.3872 0.1274 0.1340 0.145 Uiso 1 1 calc R . .
C4S C 0.3685(3) 0.1668(3) 0.0598(3) 0.126(4) Uani 1 1 d G . .
H4S H 0.3457 0.1275 0.0450 0.151 Uiso 1 1 calc R . .
C5S C 0.3772(4) 0.2243(5) 0.0287(2) 0.121(3) Uani 1 1 d G . .
H5S H 0.3604 0.2243 -0.0074 0.145 Uiso 1 1 calc R . .
C6S C 0.4106(4) 0.2818(3) 0.0504(3) 0.136(4) Uani 1 1 d G . .
H6S H 0.4166 0.3211 0.0291 0.163 Uiso 1 1 calc R . .
C7S C 0.4352(4) 0.2817(3) 0.1033(4) 0.178(6) Uani 1 1 d G . .
H7S H 0.4580 0.3210 0.1181 0.213 Uiso 1 1 calc R . .
C8S C 0.5810(8) 0.3403(9) 0.5082(6) 0.150(8) Uani 0.754(10) 1 d PD A 1
H8S1 H 0.5972 0.3499 0.4715 0.224 Uiso 0.754(10) 1 calc PR A 1
H8S2 H 0.6258 0.3272 0.5296 0.224 Uiso 0.754(10) 1 calc PR A 1
H8S3 H 0.5575 0.3807 0.5237 0.224 Uiso 0.754(10) 1 calc PR A 1
C9S C 0.5349(5) 0.2949(4) 0.5081(4) 0.111(5) Uani 0.754(10) 1 d PGD A 1
C10S C 0.5016(6) 0.2726(5) 0.5554(3) 0.090(4) Uani 0.754(10) 1 d PG A 1
H10S H 0.5153 0.2931 0.5884 0.108 Uiso 0.754(10) 1 calc PR A 1
C11S C 0.4484(6) 0.2204(5) 0.5544(3) 0.110(5) Uani 0.754(10) 1 d PG A 1
H11S H 0.4257 0.2051 0.5868 0.132 Uiso 0.754(10) 1 calc PR A 1
C12S C 0.4285(5) 0.1904(4) 0.5062(5) 0.134(6) Uani 0.754(10) 1 d PG A 1
H12S H 0.3921 0.1547 0.5055 0.161 Uiso 0.754(10) 1 calc PR A 1
C13S C 0.4617(6) 0.2126(5) 0.4589(3) 0.182(11) Uani 0.754(10) 1 d PG A 1
H13S H 0.4481 0.1921 0.4259 0.218 Uiso 0.754(10) 1 calc PR A 1
C14S C 0.5149(6) 0.2649(5) 0.4598(3) 0.115(7) Uani 0.754(10) 1 d PG A 1
H14S H 0.5377 0.2801 0.4274 0.138 Uiso 0.754(10) 1 calc PR A 1
C8R C 0.606(2) 0.3738(17) 0.5262(12) 0.108(15) Uiso 0.246(10) 1 d PD A 2
H8R1 H 0.6367 0.3949 0.4977 0.161 Uiso 0.246(10) 1 calc PR A 2
H8R2 H 0.6411 0.3564 0.5539 0.161 Uiso 0.246(10) 1 calc PR A 2
H8R3 H 0.5718 0.4073 0.5420 0.161 Uiso 0.246(10) 1 calc PR A 2
C9R C 0.5691(17) 0.3276(14) 0.5078(8) 0.64(17) Uiso 0.246(10) 1 d PGD A 2
C10R C 0.5206(17) 0.2899(15) 0.5403(6) 0.077(13) Uiso 0.246(10) 1 d PGD A 2
H10R H 0.5191 0.2982 0.5777 0.092 Uiso 0.246(10) 1 calc PR A 2
C11R C 0.4743(12) 0.2401(11) 0.5181(8) 0.060(7) Uiso 0.246(10) 1 d PG A 2
H11R H 0.4412 0.2144 0.5403 0.072 Uiso 0.246(10) 1 calc PR A 2
C12R C 0.4765(13) 0.2280(11) 0.4634(8) 0.084(13) Uiso 0.246(10) 1 d PG A 2
H12R H 0.4449 0.1940 0.4482 0.100 Uiso 0.246(10) 1 calc PR A 2
C13R C 0.5250(13) 0.2657(11) 0.4309(6) 0.065(9) Uiso 0.246(10) 1 d PG A 2
H13R H 0.5265 0.2574 0.3935 0.078 Uiso 0.246(10) 1 calc PR A 2
C14R C 0.5712(12) 0.3155(10) 0.4531(7) 0.067(9) Uiso 0.246(10) 1 d PGD A 2
H14R H 0.6044 0.3412 0.4309 0.081 Uiso 0.246(10) 1 calc PR A 2

loop_
_atom_site_aniso_label
_atom_site_aniso_U_11
_atom_site_aniso_U_22
_atom_site_aniso_U_33
_atom_site_aniso_U_23
_atom_site_aniso_U_13
_atom_site_aniso_U_12
Lu1 0.02660(9) 0.02030(8) 0.02496(9) 0.00256(7) 0.00193(8) -0.00118(7)
Lu2 0.02466(9) 0.02067(8) 0.02623(9) 0.00059(7) -0.00003(8) -0.00245(8)
Lu3 0.02539(9) 0.02059(8) 0.02357(9) -0.00047(7) -0.00044(7) 0.00215(7)
C1 0.034(2) 0.026(2) 0.030(2) 0.0028(18) 0.008(2) -0.004(2)
C8 0.031(2) 0.023(2) 0.031(2) 0.0076(19) 0.004(2) 0.0011(18)
C3 0.038(3) 0.036(3) 0.040(3) 0.001(2) 0.012(2) 0.003(2)
C11 0.036(3) 0.033(3) 0.030(3) 0.005(2) 0.006(2) -0.005(2)
C10 0.028(2) 0.030(2) 0.030(2) -0.0003(18) 0.0046(19) -0.0027(19)
C4 0.038(3) 0.035(3) 0.037(3) 0.001(2) 0.007(2) -0.010(2)
C5 0.034(3) 0.034(2) 0.043(3) -0.001(2) 0.002(2) -0.008(2)
C12 0.034(3) 0.026(2) 0.025(2) 0.0036(18) 0.0027(18) -0.0052(18)
C9 0.034(3) 0.023(2) 0.025(2) 0.0036(17) 0.0040(19) -0.0070(19)
C7 0.036(3) 0.024(2) 0.040(3) 0.0001(19) -0.003(2) 0.0034(19)
C2 0.046(3) 0.028(2) 0.039(3) 0.002(2) 0.010(2) 0.003(2)
C6 0.041(3) 0.023(2) 0.047(3) 0.002(2) 0.005(2) -0.007(2)
C13 0.035(3) 0.052(3) 0.071(4) -0.007(3) 0.009(3) 0.004(2)
C14 0.045(3) 0.036(3) 0.073(4) -0.014(3) 0.002(3) -0.008(2)
C16 0.060(4) 0.045(3) 0.043(3) -0.009(2) 0.011(3) -0.018(3)
C17 0.047(3) 0.029(2) 0.037(3) -0.002(2) 0.006(2) -0.010(2)
C15 0.053(3) 0.032(3) 0.050(3) -0.006(2) 0.012(3) -0.001(2)
C20 0.054(3) 0.053(3) 0.038(3) 0.009(2) -0.006(2) -0.002(3)
C19 0.078(4) 0.051(3) 0.036(3) 0.003(2) -0.006(3) -0.024(3)
C18 0.052(3) 0.035(3) 0.040(3) 0.004(2) 0.003(2) -0.015(2)
C21 0.036(3) 0.020(2) 0.052(3) 0.004(2) -0.007(2) 0.0032(19)
C23 0.027(2) 0.027(2) 0.035(3) -0.001(2) 0.002(2) 0.0024(18)
C24 0.026(2) 0.029(2) 0.056(3) 0.008(2) 0.007(2) 0.0040(19)
C26 0.054(4) 0.053(3) 0.083(4) 0.023(3) 0.024(3) 0.003(3)
C25 0.041(3) 0.037(3) 0.109(5) 0.010(3) -0.021(3) -0.010(2)
C34 0.028(2) 0.028(2) 0.035(3) -0.001(2) -0.001(2) -0.0058(19)
C37 0.037(3) 0.030(2) 0.036(3) 0.003(2) -0.001(2) -0.016(2)
C28 0.042(3) 0.038(3) 0.040(3) -0.004(2) 0.008(2) -0.002(2)
C27 0.037(3) 0.027(2) 0.029(2) -0.002(2) 0.001(2) -0.0012(19)
C38 0.033(2) 0.026(2) 0.027(2) 0.0018(19) 0.001(2) -0.0086(18)
C33 0.028(2) 0.034(3) 0.046(3) -0.001(2) -0.004(2) -0.004(2)
C36 0.033(3) 0.029(2) 0.033(3) 0.005(2) -0.005(2) -0.010(2)
C35 0.033(3) 0.026(2) 0.026(2) 0.0023(18) -0.002(2) -0.0105(19)
C30 0.052(3) 0.036(3) 0.026(3) 0.001(2) 0.001(2) -0.020(2)
C32 0.038(3) 0.049(3) 0.046(3) 0.008(2) -0.011(2) -0.008(2)
C31 0.042(3) 0.043(3) 0.034(3) 0.005(2) -0.008(2) -0.013(2)
C29 0.057(4) 0.034(3) 0.029(3) -0.005(2) 0.008(2) -0.013(2)
C40 0.057(4) 0.078(4) 0.063(4) 0.010(3) -0.024(3) 0.008(3)
C43 0.035(3) 0.025(2) 0.043(3) -0.003(2) 0.000(2) 0.0025(19)
C41 0.054(3) 0.034(3) 0.043(3) -0.008(2) 0.000(3) 0.014(2)
C44 0.042(3) 0.024(2) 0.045(3) -0.004(2) -0.014(2) 0.0022(19)
C42 0.054(3) 0.036(3) 0.048(3) -0.009(2) -0.006(3) 0.011(2)
C45 0.087(5) 0.055(4) 0.040(3) -0.007(3) 0.001(3) -0.022(3)
C46 0.087(5) 0.063(4) 0.071(4) -0.031(3) -0.042(4) 0.041(4)
C49 0.033(2) 0.024(2) 0.039(2) -0.002(2) 0.006(2) -0.0024(19)
C47 0.030(2) 0.025(2) 0.028(2) -0.0013(18) 0.0000(19) -0.0003(17)
C48 0.034(2) 0.028(2) 0.034(2) -0.002(2) -0.001(2) 0.0014(19)
C50 0.040(3) 0.036(3) 0.047(3) -0.003(2) 0.007(2) 0.002(2)
C51 0.085(5) 0.084(5) 0.085(5) -0.015(4) 0.058(4) -0.027(4)
C52 0.090(5) 0.074(4) 0.076(4) 0.013(3) 0.042(4) 0.040(4)
C53 0.036(2) 0.026(2) 0.021(2) -0.0013(17) -0.0038(19) -0.001(2)
C54 0.050(3) 0.034(2) 0.025(2) -0.0053(19) -0.009(2) 0.010(2)
C57 0.040(3) 0.051(3) 0.031(3) -0.004(2) 0.006(2) -0.003(2)
C60 0.037(3) 0.032(3) 0.033(3) -0.005(2) 0.002(2) 0.005(2)
C62 0.035(3) 0.038(3) 0.022(2) -0.0059(19) 0.0006(19) -0.001(2)
C63 0.037(3) 0.036(3) 0.022(2) -0.002(2) -0.0001(19) -0.002(2)
C64 0.036(3) 0.029(2) 0.024(2) 0.0006(18) -0.0032(19) 0.001(2)
C61 0.029(2) 0.033(2) 0.027(2) -0.0103(19) 0.0002(19) 0.002(2)
C59 0.035(3) 0.051(3) 0.041(3) -0.010(2) 0.000(2) 0.011(2)
C58 0.030(3) 0.058(3) 0.037(3) -0.010(2) 0.005(2) 0.006(2)
C66 0.039(3) 0.095(4) 0.050(3) -0.013(3) 0.014(3) 0.013(3)
C71 0.049(3) 0.057(3) 0.047(3) 0.008(3) 0.007(3) 0.012(3)
C67 0.031(3) 0.052(3) 0.044(3) 0.009(3) -0.011(2) 0.012(2)
C69 0.032(3) 0.034(3) 0.040(3) 0.006(2) 0.002(2) 0.006(2)
C72 0.055(3) 0.054(3) 0.061(4) 0.010(3) 0.021(3) 0.001(3)
C68 0.028(3) 0.064(4) 0.050(3) 0.016(3) 0.002(2) 0.014(2)
C70 0.031(3) 0.045(3) 0.051(3) 0.010(2) 0.013(2) 0.013(2)
C75 0.049(3) 0.021(2) 0.039(3) -0.0017(19) -0.001(2) 0.001(2)
C74 0.083(5) 0.030(3) 0.106(5) 0.008(3) 0.037(4) 0.023(3)
C73 0.073(5) 0.040(3) 0.113(6) 0.006(3) 0.040(4) 0.031(3)
C77 0.050(3) 0.040(3) 0.042(3) -0.006(2) 0.000(3) 0.000(2)
C76 0.060(3) 0.032(2) 0.033(3) 0.001(2) -0.003(3) -0.013(2)
C78 0.095(5) 0.028(3) 0.044(3) 0.002(2) -0.004(3) -0.015(3)
N15 0.037(2) 0.0273(19) 0.028(2) -0.0032(16) -0.0002(17) 0.0068(16)
N13 0.0285(19) 0.0270(19) 0.0281(18) 0.0001(15) -0.0014(15) 0.0036(16)
N11 0.029(2) 0.0269(19) 0.0281(19) -0.0003(16) -0.0004(15) 0.0033(16)
N12 0.032(2) 0.027(2) 0.0272(19) -0.0008(16) 0.0004(16) 0.0054(16)
N14 0.040(2) 0.031(2) 0.049(3) 0.0010(18) 0.008(2) 0.0126(19)
N6 0.029(2) 0.0235(17) 0.031(2) -0.0045(15) -0.0021(16) -0.0003(15)
N10 0.0261(19) 0.0288(19) 0.041(2) 0.0002(18) 0.0062(17) 0.0023(16)
N8 0.026(2) 0.0257(19) 0.026(2) -0.0014(15) -0.0002(15) -0.0046(15)
N9 0.0256(19) 0.0268(19) 0.036(2) 0.0010(16) 0.0030(16) -0.0035(15)
N7 0.038(2) 0.0286(19) 0.032(2) -0.0054(16) 0.0019(18) 0.0009(17)
N4 0.034(2) 0.0162(17) 0.033(2) 0.0018(16) -0.0005(17) 0.0028(15)
N3 0.034(2) 0.0204(17) 0.0285(19) 0.0010(14) 0.0069(17) -0.0023(16)
N1 0.036(2) 0.0236(19) 0.035(2) -0.0011(16) 0.0072(17) -0.0051(16)
N5 0.026(2) 0.0242(18) 0.034(2) 0.0066(16) 0.0037(17) -0.0024(15)
N2 0.040(2) 0.023(2) 0.034(2) -0.0031(16) 0.0110(17) -0.0014(17)
C39 0.085(5) 0.067(4) 0.036(3) -0.010(3) 0.018(3) -0.003(3)
C55 0.048(3) 0.034(2) 0.027(2) -0.0006(19) 0.000(2) -0.002(2)
C56 0.048(3) 0.037(3) 0.028(3) 0.002(2) 0.002(2) -0.009(2)
C65 0.088(5) 0.046(3) 0.033(3) 0.013(2) -0.005(3) -0.005(3)
C22 0.034(3) 0.032(2) 0.046(3) 0.001(2) -0.001(2) 0.004(2)
C1S 0.188(13) 0.37(2) 0.149(12) -0.085(13) 0.001(10) 0.010(14)
C2S 0.072(6) 0.182(11) 0.090(7) -0.058(7) -0.017(5) 0.015(6)
C3S 0.082(6) 0.180(10) 0.100(7) -0.003(7) 0.017(6) 0.002(7)
C4S 0.105(7) 0.175(10) 0.097(7) -0.028(7) 0.039(6) -0.039(7)
C5S 0.117(8) 0.145(9) 0.100(7) -0.025(7) 0.041(6) 0.025(7)
C6S 0.168(11) 0.104(8) 0.134(10) -0.016(7) 0.024(8) 0.053(7)
C7S 0.203(13) 0.152(11) 0.179(13) 0.059(10) 0.060(11) 0.092(10)
C8S 0.088(11) 0.141(16) 0.22(2) -0.027(14) -0.058(11) 0.065(10)
C9S 0.089(10) 0.119(12) 0.126(13) 0.025(10) -0.005(9) 0.075(8)
C10S 0.069(8) 0.125(11) 0.076(8) 0.000(8) -0.004(7) 0.034(7)
C11S 0.105(10) 0.157(13) 0.069(8) 0.009(8) 0.004(7) 0.055(9)
C12S 0.137(12) 0.133(11) 0.133(12) -0.059(10) -0.030(10) 0.085(9)
C13S 0.23(2) 0.195(18) 0.121(13) -0.075(12) -0.087(13) 0.187(16)
C14S 0.173(15) 0.122(12) 0.049(7) -0.025(6) -0.036(7) 0.115(12)

loop_
_atom_type_symbol
_atom_type_description
_atom_type_scat_dispersion_real
_atom_type_scat_dispersion_imag
_atom_type_scat_source
C C 0.0033 0.0016 'International Tables Vol C Tables 4.2.6.8 and 6.1.1.4'
H H 0.0000 0.0000 'International Tables Vol C Tables 4.2.6.8 and 6.1.1.4'
N N 0.0061 0.0033 'International Tables Vol C Tables 4.2.6.8 and 6.1.1.4'
Lu Lu -0.4720 5.8584 'International Tables Vol C Tables 4.2.6.8 and 6.1.1.4'

loop_
_geom_angle_atom_site_label_1
_geom_angle_atom_site_label_2
_geom_angle_atom_site_label_3
_geom_angle
N3 Lu1 N5 78.62(12)
N3 Lu1 N1 71.38(11)
N5 Lu1 N1 123.43(12)
N8 Lu2 C47 77.89(13)
N8 Lu2 N6 75.84(11)
C47 Lu2 N6 126.78(12)
N13 Lu3 N11 77.77(12)
N13 Lu3 N15 70.83(12)
N11 Lu3 N15 121.55(12)
C2 C1 C12 118.9(4)
C2 C1 N2 119.9(4)
C12 C1 N2 120.8(4)
C7 C8 C9 118.6(4)
C7 C8 N4 119.4(4)
C9 C8 N4 122.0(4)
C4 C3 C2 118.5(4)
C4 C3 C13 121.5(4)
C2 C3 C13 119.9(4)
C4 C11 C12 120.3(4)
C4 C11 C10 134.3(4)
C12 C11 C10 105.4(4)
C5 C10 C9 121.2(4)
C5 C10 C11 134.4(4)
C9 C10 C11 104.3(4)
C3 C4 C11 120.8(4)
C6 C5 C10 119.0(4)
N3 C12 C1 128.6(4)
N3 C12 C11 112.5(4)
C1 C12 C11 119.0(4)
N3 C9 C8 127.4(4)
N3 C9 C10 113.7(4)
C8 C9 C10 118.9(4)
C6 C7 C8 122.1(4)
C1 C2 C3 122.4(4)
C5 C6 C7 120.1(4)
C5 C6 C14 121.3(4)
C7 C6 C14 118.5(4)
C15 C16 C17 106.6(4)
N1 C17 C16 109.5(5)
N1 C17 C18 122.9(4)
C16 C17 C18 127.3(4)
N2 C15 C16 107.7(5)
C17 C18 C19 111.6(4)
C17 C18 C20 111.3(4)
C19 C18 C20 109.0(4)
N4 C21 C22 108.7(4)
N5 C23 C22 110.3(4)
N5 C23 C24 122.8(4)
C22 C23 C24 126.9(4)
C23 C24 C26 109.5(4)
C23 C24 C25 110.4(4)
C26 C24 C25 111.6(4)
C33 C34 C35 118.4(4)
C33 C34 N9 121.0(4)
C35 C34 N9 120.6(4)
C30 C37 C38 120.2(4)
C30 C37 C36 135.1(5)
C38 C37 C36 104.7(4)
C29 C28 C27 122.9(5)
C38 C27 C28 118.6(4)
C38 C27 N7 122.4(4)
C28 C27 N7 118.8(4)
N8 C38 C27 128.7(4)
N8 C38 C37 112.2(4)
C27 C38 C37 119.1(4)
C34 C33 C32 122.3(4)
C31 C36 C35 121.1(5)
C31 C36 C37 133.1(4)
C35 C36 C37 105.8(4)
N8 C35 C34 129.1(4)
N8 C35 C36 112.2(4)
C34 C35 C36 118.7(4)
C29 C30 C37 120.7(5)
C31 C32 C33 119.7(5)
C31 C32 C40 120.9(5)
C33 C32 C40 119.3(5)
C32 C31 C36 119.7(4)
C30 C29 C28 118.5(4)
C30 C29 C39 121.2(5)
C28 C29 C39 120.2(5)
N6 C43 C42 110.4(4)
N6 C43 C44 122.8(4)
C42 C43 C44 126.7(4)
N7 C41 C42 108.0(4)
C45 C44 C43 111.1(4)
C45 C44 C46 112.6(5)
C43 C44 C46 109.8(4)
C41 C42 C43 105.8(4)
N10 C49 C48 111.0(4)
N10 C49 C50 119.8(4)
C48 C49 C50 129.2(4)
N9 C47 C48 101.8(3)
N9 C47 Lu2 124.5(3)
C48 C47 Lu2 133.7(3)
C47 C48 C49 108.9(4)
C49 C50 C51 113.2(4)
C49 C50 C52 110.8(4)
C51 C50 C52 110.2(5)
C64 C53 C54 118.3(4)
C64 C53 N12 122.2(4)
C54 C53 N12 119.5(4)
C55 C54 C53 121.7(4)
C58 C57 C62 119.4(4)
C59 C60 C61 118.4(4)
C59 C60 N14 120.6(4)
C61 C60 N14 120.8(4)
C57 C62 C61 121.1(4)
C57 C62 C63 134.4(4)
C61 C62 C63 104.4(4)
C64 C63 C56 120.3(4)
C64 C63 C62 106.1(4)
C56 C63 C62 133.5(4)
C53 C64 N13 127.2(4)
C53 C64 C63 120.5(4)
N13 C64 C63 112.3(4)
N13 C61 C60 128.7(4)
N13 C61 C62 112.7(4)
C60 C61 C62 118.6(4)
C60 C59 C58 122.1(5)
C57 C58 C59 120.3(4)
C57 C58 C66 120.6(5)
C59 C58 C66 119.0(5)
N12 C67 C68 108.6(4)
N11 C69 C68 110.9(4)
N11 C69 C70 121.3(4)
C68 C69 C70 127.7(4)
C67 C68 C69 105.3(4)
C69 C70 C72 111.4(4)
C69 C70 C71 109.8(4)
C72 C70 C71 112.8(4)
N15 C75 C74 109.6(5)
N15 C75 C76 121.3(4)
C74 C75 C76 128.8(4)
C73 C74 C75 106.1(5)
N14 C73 C74 109.1(5)
C75 C76 C77 112.2(4)
C75 C76 C78 109.9(4)
C77 C76 C78 109.8(4)
C75 N15 N14 106.0(4)
C75 N15 Lu3 129.9(3)
N14 N15 Lu3 117.0(3)
C61 N13 C64 104.5(3)
C61 N13 Lu3 116.6(3)
C64 N13 Lu3 123.0(3)
C69 N11 N12 105.2(3)
C69 N11 Lu3 125.4(3)
N12 N11 Lu3 127.4(2)
C67 N12 N11 110.0(4)
C67 N12 C53 127.4(4)
N11 N12 C53 122.3(3)
C73 N14 N15 109.1(4)
C73 N14 C60 127.6(4)
N15 N14 C60 120.6(3)
C43 N6 N7 105.1(3)
C43 N6 Lu2 130.5(3)
N7 N6 Lu2 124.3(3)
C49 N10 N9 103.4(3)
C35 N8 C38 105.1(3)
C35 N8 Lu2 119.8(3)
C38 N8 Lu2 120.4(3)
N10 N9 C47 114.9(3)
N10 N9 C34 118.2(3)
C47 N9 C34 126.9(3)
C41 N7 N6 110.7(4)
C41 N7 C27 125.7(4)
N6 N7 C27 123.6(3)
C21 N4 N5 110.1(3)
C21 N4 C8 126.2(3)
N5 N4 C8 123.2(3)
C9 N3 C12 104.1(3)
C9 N3 Lu1 123.0(3)
C12 N3 Lu1 118.3(2)
C17 N1 N2 106.0(4)
C17 N1 Lu1 130.9(3)
N2 N1 Lu1 121.2(3)
C23 N5 N4 104.9(3)
C23 N5 Lu1 127.5(3)
N4 N5 Lu1 126.8(2)
C15 N2 N1 110.1(4)
C15 N2 C1 126.0(4)
N1 N2 C1 121.1(3)
C56 C55 C54 119.7(4)
C56 C55 C65 121.8(4)
C54 C55 C65 118.5(4)
C55 C56 C63 119.4(4)
C21 C22 C23 106.0(4)
C1S C2S C3S 125.8(9)
C1S C2S C7S 113.9(9)
C3S C2S C7S 120.0
C2S C3S C4S 120.0
C5S C4S C3S 120.0
C6S C5S C4S 120.0
C5S C6S C7S 120.0
C6S C7S C2S 120.0
C8S C9S C10S 120.8(11)
C8S C9S C14S 119.2(11)
C10S C9S C14S 120.0
C9S C10S C11S 120.0
C10S C11S C12S 120.0
C13S C12S C11S 120.0
C12S C13S C14S 120.0
C13S C14S C9S 120.0
C8R C9R C10R 120.5(9)
C8R C9R C14R 119.3(9)
C10R C9R C14R 120.0
C9R C10R C11R 120.0
C12R C11R C10R 120.0
C11R C12R C13R 120.0
C14R C13R C12R 120.0
C13R C14R C9R 120.0

loop_
_geom_bond_atom_site_label_1
_geom_bond_atom_site_label_2
_geom_bond_distance
Lu1 N3 2.254(3)
Lu1 N5 2.385(3)
Lu1 N1 2.422(4)
Lu2 N8 2.268(3)
Lu2 C47 2.363(4)
Lu2 N6 2.485(3)
Lu3 N13 2.242(3)
Lu3 N11 2.396(3)
Lu3 N15 2.420(3)
C1 C2 1.383(6)
C1 C12 1.399(6)
C1 N2 1.433(5)
C8 C7 1.385(6)
C8 C9 1.402(6)
C8 N4 1.432(5)
C3 C4 1.378(6)
C3 C2 1.400(6)
C3 C13 1.503(6)
C11 C4 1.388(6)
C11 C12 1.421(6)
C11 C10 1.448(6)
C10 C5 1.390(6)
C10 C9 1.414(6)
C5 C6 1.380(6)
C12 N3 1.382(5)
C9 N3 1.378(5)
C7 C6 1.384(6)
C6 C14 1.525(6)
C16 C15 1.358(7)
C16 C17 1.393(7)
C17 N1 1.342(5)
C17 C18 1.505(7)
C15 N2 1.349(6)
C20 C18 1.543(7)
C19 C18 1.537(6)
C21 N4 1.343(5)
C21 C22 1.343(6)
C23 N5 1.341(5)
C23 C22 1.400(6)
C23 C24 1.510(6)
C24 C26 1.512(7)
C24 C25 1.537(7)
C34 C33 1.388(6)
C34 C35 1.403(6)
C34 N9 1.417(5)
C37 C30 1.393(6)
C37 C38 1.429(6)
C37 C36 1.444(6)
C28 C29 1.390(7)
C28 C27 1.395(6)
C27 C38 1.384(6)
C27 N7 1.423(6)
C38 N8 1.380(5)
C33 C32 1.393(6)
C36 C31 1.395(6)
C36 C35 1.414(6)
C35 N8 1.380(5)
C30 C29 1.375(7)
C32 C31 1.359(7)
C32 C40 1.521(7)
C29 C39 1.510(6)
C43 N6 1.347(5)
C43 C42 1.391(6)
C43 C44 1.506(6)
C41 N7 1.342(5)
C41 C42 1.364(7)
C44 C45 1.503(7)
C44 C46 1.528(7)
C49 N10 1.339(5)
C49 C48 1.400(6)
C49 C50 1.497(6)
C47 N9 1.391(5)
C47 C48 1.393(6)
C50 C51 1.515(7)
C50 C52 1.523(7)
C53 C64 1.383(6)
C53 C54 1.401(5)
C53 N12 1.423(5)
C54 C55 1.396(6)
C57 C58 1.364(6)
C57 C62 1.400(6)
C60 C59 1.395(6)
C60 C61 1.408(6)
C60 N14 1.425(6)
C62 C61 1.426(6)
C62 C63 1.440(6)
C63 C64 1.404(6)
C63 C56 1.407(6)
C64 N13 1.389(5)
C61 N13 1.375(5)
C59 C58 1.395(7)
C58 C66 1.525(6)
C71 C70 1.530(7)
C67 N12 1.336(5)
C67 C68 1.370(6)
C69 N11 1.340(5)
C69 C68 1.388(6)
C69 C70 1.492(6)
C72 C70 1.523(7)
C75 N15 1.343(5)
C75 C74 1.387(7)
C75 C76 1.499(7)
C74 C73 1.350(8)
C73 N14 1.338(6)
C77 C76 1.523(6)
C76 C78 1.528(6)
N15 N14 1.380(5)
N11 N12 1.383(5)
N6 N7 1.372(5)
N10 N9 1.375(4)
N4 N5 1.386(4)
N1 N2 1.372(5)
C55 C56 1.377(6)
C55 C65 1.523(6)
C1S C2S 1.362(11)
C2S C3S 1.3900
C2S C7S 1.3900
C3S C4S 1.3900
C4S C5S 1.3900
C5S C6S 1.3900
C6S C7S 1.3900
C8S C9S 1.207(18)
C9S C10S 1.3900
C9S C14S 1.3900
C10S C11S 1.3900
C11S C12S 1.3900
C12S C13S 1.3900
C13S C14S 1.3900
C8R C9R 1.22(3)
C9R C10R 1.3900
C9R C14R 1.3900
C10R C11R 1.3900
C11R C12R 1.3900
C12R C13R 1.3900
C13R C14R 1.3900

loop_
_geom_torsion_atom_site_label_1
_geom_torsion_atom_site_label_2
_geom_torsion_atom_site_label_3
_geom_torsion_atom_site_label_4
_geom_torsion
C4 C11 C10 C5 2.3(9)
C12 C11 C10 C5 -177.1(5)
C4 C11 C10 C9 -179.4(5)
C12 C11 C10 C9 1.3(5)
C2 C3 C4 C11 1.7(7)
C13 C3 C4 C11 -176.8(5)
C12 C11 C4 C3 -0.4(7)
C10 C11 C4 C3 -179.7(5)
C9 C10 C5 C6 1.1(7)
C11 C10 C5 C6 179.2(5)
C2 C1 C12 N3 -177.9(4)
N2 C1 C12 N3 9.0(6)
C2 C1 C12 C11 3.2(6)
N2 C1 C12 C11 -170.0(4)
C4 C11 C12 N3 178.9(4)
C10 C11 C12 N3 -1.7(5)
C4 C11 C12 C1 -2.0(6)
C10 C11 C12 C1 177.4(4)
C7 C8 C9 N3 -178.8(4)
N4 C8 C9 N3 -0.8(7)
C7 C8 C9 C10 0.4(6)
N4 C8 C9 C10 178.4(4)
C5 C10 C9 N3 178.1(4)
C11 C10 C9 N3 -0.5(5)
C5 C10 C9 C8 -1.2(6)
C11 C10 C9 C8 -179.8(4)
C9 C8 C7 C6 0.6(7)
N4 C8 C7 C6 -177.5(4)
C12 C1 C2 C3 -2.0(7)
N2 C1 C2 C3 171.3(4)
C4 C3 C2 C1 -0.5(7)
C13 C3 C2 C1 178.0(4)
C10 C5 C6 C7 -0.1(7)
C10 C5 C6 C14 177.6(4)
C8 C7 C6 C5 -0.7(7)
C8 C7 C6 C14 -178.5(4)
C15 C16 C17 N1 -2.3(5)
C15 C16 C17 C18 171.2(5)
C17 C16 C15 N2 0.7(6)
N1 C17 C18 C19 158.4(4)
C16 C17 C18 C19 -14.3(7)
N1 C17 C18 C20 36.3(6)
C16 C17 C18 C20 -136.4(5)
N5 C23 C24 C26 103.9(5)
C22 C23 C24 C26 -73.0(6)
N5 C23 C24 C25 -132.9(5)
C22 C23 C24 C25 50.3(6)
C29 C28 C27 C38 -2.9(7)
C29 C28 C27 N7 172.2(4)
C28 C27 C38 N8 -177.1(4)
N7 C27 C38 N8 7.9(7)
C28 C27 C38 C37 2.9(6)
N7 C27 C38 C37 -172.0(4)
C30 C37 C38 N8 179.1(4)
C36 C37 C38 N8 -1.1(5)
C30 C37 C38 C27 -0.9(6)
C36 C37 C38 C27 178.8(4)
C35 C34 C33 C32 -2.0(7)
N9 C34 C33 C32 178.7(4)
C30 C37 C36 C31 0.4(9)
C38 C37 C36 C31 -179.3(5)
C30 C37 C36 C35 179.5(5)
C38 C37 C36 C35 -0.2(4)
C33 C34 C35 N8 -178.5(4)
N9 C34 C35 N8 0.9(7)
C33 C34 C35 C36 0.2(6)
N9 C34 C35 C36 179.6(4)
C31 C36 C35 N8 -179.3(4)
C37 C36 C35 N8 1.5(5)
C31 C36 C35 C34 1.8(6)
C37 C36 C35 C34 -177.4(4)
C38 C37 C30 C29 -1.2(6)
C36 C37 C30 C29 179.1(5)
C34 C33 C32 C31 1.6(7)
C34 C33 C32 C40 -178.5(4)
C33 C32 C31 C36 0.5(7)
C40 C32 C31 C36 -179.4(4)
C35 C36 C31 C32 -2.2(7)
C37 C36 C31 C32 176.8(5)
C37 C30 C29 C28 1.3(7)
C37 C30 C29 C39 -174.9(4)
C27 C28 C29 C30 0.8(7)
C27 C28 C29 C39 177.0(5)
N6 C43 C44 C45 82.1(5)
C42 C43 C44 C45 -93.5(6)
N6 C43 C44 C46 -152.6(5)
C42 C43 C44 C46 31.7(7)
N7 C41 C42 C43 -0.2(6)
N6 C43 C42 C41 0.5(6)
C44 C43 C42 C41 176.6(5)
N8 Lu2 C47 N9 -30.0(3)
N6 Lu2 C47 N9 -91.8(3)
N8 Lu2 C47 C48 154.0(4)
N6 Lu2 C47 C48 92.3(4)
N9 C47 C48 C49 -0.8(4)
Lu2 C47 C48 C49 175.8(3)
N10 C49 C48 C47 0.7(5)
C50 C49 C48 C47 -178.3(4)
N10 C49 C50 C51 58.4(6)
C48 C49 C50 C51 -122.6(6)
N10 C49 C50 C52 -65.9(6)
C48 C49 C50 C52 113.0(5)
C64 C53 C54 C55 -1.2(6)
N12 C53 C54 C55 177.2(4)
C58 C57 C62 C61 -0.7(7)
C58 C57 C62 C63 174.5(5)
C57 C62 C63 C64 -178.5(5)
C61 C62 C63 C64 -2.7(4)
C57 C62 C63 C56 -1.4(9)
C61 C62 C63 C56 174.3(5)
C54 C53 C64 N13 176.2(4)
N12 C53 C64 N13 -2.2(6)
C54 C53 C64 C63 -1.1(6)
N12 C53 C64 C63 -179.5(4)
C56 C63 C64 C53 2.1(6)
C62 C63 C64 C53 179.6(4)
C56 C63 C64 N13 -175.6(4)
C62 C63 C64 N13 1.9(5)
C59 C60 C61 N13 -179.3(4)
N14 C60 C61 N13 -4.4(7)
C59 C60 C61 C62 -0.8(6)
N14 C60 C61 C62 174.1(4)
C57 C62 C61 N13 179.3(4)
C63 C62 C61 N13 2.9(5)
C57 C62 C61 C60 0.5(6)
C63 C62 C61 C60 -175.9(4)
C61 C60 C59 C58 1.3(7)
N14 C60 C59 C58 -173.7(4)
C62 C57 C58 C59 1.1(7)
C62 C57 C58 C66 -177.3(4)
C60 C59 C58 C57 -1.4(7)
C60 C59 C58 C66 177.0(4)
N12 C67 C68 C69 0.4(6)
N11 C69 C68 C67 -0.3(6)
C70 C69 C68 C67 -175.9(5)
N11 C69 C70 C72 139.3(4)
C68 C69 C70 C72 -45.4(7)
N11 C69 C70 C71 -95.0(5)
C68 C69 C70 C71 80.2(6)
N15 C75 C74 C73 3.4(7)
C76 C75 C74 C73 -170.5(5)
C75 C74 C73 N14 -2.8(8)
N15 C75 C76 C77 -29.1(6)
C74 C75 C76 C77 144.2(6)
N15 C75 C76 C78 -151.6(4)
C74 C75 C76 C78 21.7(7)
C74 C75 N15 N14 -2.7(5)
C76 C75 N15 N14 171.8(4)
C74 C75 N15 Lu3 146.2(4)
C76 C75 N15 Lu3 -39.4(6)
N13 Lu3 N15 C75 150.4(4)
N11 Lu3 N15 C75 88.9(4)
N13 Lu3 N15 N14 -63.5(3)
N11 Lu3 N15 N14 -125.0(3)
C60 C61 N13 C64 176.8(4)
C62 C61 N13 C64 -1.7(4)
C60 C61 N13 Lu3 -43.8(5)
C62 C61 N13 Lu3 137.6(3)
C53 C64 N13 C61 -177.7(4)
C63 C64 N13 C61 -0.2(4)
C53 C64 N13 Lu3 46.3(5)
C63 C64 N13 Lu3 -136.2(3)
N11 Lu3 N13 C61 -170.9(3)
N15 Lu3 N13 C61 59.1(3)
N11 Lu3 N13 C64 -39.7(3)
N15 Lu3 N13 C64 -169.6(3)
C68 C69 N11 N12 0.1(5)
C70 C69 N11 N12 176.0(4)
C68 C69 N11 Lu3 164.9(3)
C70 C69 N11 Lu3 -19.1(6)
N13 Lu3 N11 C69 -151.6(4)
N15 Lu3 N11 C69 -93.4(4)
N13 Lu3 N11 N12 9.9(3)
N15 Lu3 N11 N12 68.0(3)
C68 C67 N12 N11 -0.4(6)
C68 C67 N12 C53 173.5(4)
C69 N11 N12 C67 0.2(5)
Lu3 N11 N12 C67 -164.2(3)
C69 N11 N12 C53 -174.1(4)
Lu3 N11 N12 C53 21.5(5)
C64 C53 N12 C67 153.5(5)
C54 C53 N12 C67 -24.8(6)
C64 C53 N12 N11 -33.2(6)
C54 C53 N12 N11 148.5(4)
C74 C73 N14 N15 1.2(7)
C74 C73 N14 C60 162.0(5)
C75 N15 N14 C73 0.9(5)
Lu3 N15 N14 C73 -152.6(4)
C75 N15 N14 C60 -161.5(4)
Lu3 N15 N14 C60 44.9(5)
C59 C60 N14 C73 17.4(8)
C61 C60 N14 C73 -157.5(5)
C59 C60 N14 N15 176.3(4)
C61 C60 N14 N15 1.4(6)
C42 C43 N6 N7 -0.5(5)
C44 C43 N6 N7 -176.8(4)
C42 C43 N6 Lu2 176.3(3)
C44 C43 N6 Lu2 0.0(6)
N8 Lu2 N6 C43 -146.6(4)
C47 Lu2 N6 C43 -83.9(4)
N8 Lu2 N6 N7 29.7(3)
C47 Lu2 N6 N7 92.4(3)
C48 C49 N10 N9 -0.2(4)
C50 C49 N10 N9 178.9(4)
C34 C35 N8 C38 176.6(4)
C36 C35 N8 C38 -2.2(4)
C34 C35 N8 Lu2 -44.2(6)
C36 C35 N8 Lu2 137.0(3)
C27 C38 N8 C35 -177.9(4)
C37 C38 N8 C35 2.0(4)
C27 C38 N8 Lu2 43.1(5)
C37 C38 N8 Lu2 -136.9(3)
C47 Lu2 N8 C35 46.1(3)
N6 Lu2 N8 C35 179.4(3)
C47 Lu2 N8 C38 179.1(3)
N6 Lu2 N8 C38 -47.6(3)
C49 N10 N9 C47 -0.3(4)
C49 N10 N9 C34 179.1(3)
C48 C47 N9 N10 0.6(4)
Lu2 C47 N9 N10 -176.3(2)
C48 C47 N9 C34 -178.6(4)
Lu2 C47 N9 C34 4.4(5)
C33 C34 N9 N10 20.9(6)
C35 C34 N9 N10 -158.4(4)
C33 C34 N9 C47 -159.9(4)
C35 C34 N9 C47 20.8(6)
C42 C41 N7 N6 -0.1(5)
C42 C41 N7 C27 -177.3(4)
C43 N6 N7 C41 0.4(5)
Lu2 N6 N7 C41 -176.7(3)
C43 N6 N7 C27 177.7(4)
Lu2 N6 N7 C27 0.6(5)
C38 C27 N7 C41 146.6(5)
C28 C27 N7 C41 -28.4(7)
C38 C27 N7 N6 -30.3(6)
C28 C27 N7 N6 154.8(4)
C22 C21 N4 N5 0.2(5)
C22 C21 N4 C8 -171.3(4)
C7 C8 N4 C21 21.6(7)
C9 C8 N4 C21 -156.4(4)
C7 C8 N4 N5 -148.9(4)
C9 C8 N4 N5 33.2(6)
C8 C9 N3 C12 178.8(4)
C10 C9 N3 C12 -0.5(4)
C8 C9 N3 Lu1 -42.9(6)
C10 C9 N3 Lu1 137.8(3)
C1 C12 N3 C9 -177.6(4)
C11 C12 N3 C9 1.4(5)
C1 C12 N3 Lu1 41.7(5)
C11 C12 N3 Lu1 -139.3(3)
N5 Lu1 N3 C9 39.5(3)
N1 Lu1 N3 C9 170.8(4)
N5 Lu1 N3 C12 172.3(3)
N1 Lu1 N3 C12 -56.3(3)
C16 C17 N1 N2 2.9(5)
C18 C17 N1 N2 -170.9(4)
C16 C17 N1 Lu1 -161.2(3)
C18 C17 N1 Lu1 25.0(6)
N3 Lu1 N1 C17 -141.0(4)
N5 Lu1 N1 C17 -79.2(4)
N3 Lu1 N1 N2 56.9(3)
N5 Lu1 N1 N2 118.7(3)
C22 C23 N5 N4 0.1(5)
C24 C23 N5 N4 -177.3(4)
C22 C23 N5 Lu1 -169.9(3)
C24 C23 N5 Lu1 12.8(6)
C21 N4 N5 C23 -0.2(5)
C8 N4 N5 C23 171.6(4)
C21 N4 N5 Lu1 169.9(3)
C8 N4 N5 Lu1 -18.3(6)
N3 Lu1 N5 C23 155.5(4)
N1 Lu1 N5 C23 97.0(4)
N3 Lu1 N5 N4 -12.3(3)
N1 Lu1 N5 N4 -70.8(4)
C16 C15 N2 N1 1.1(5)
C16 C15 N2 C1 -159.8(4)
C17 N1 N2 C15 -2.5(5)
Lu1 N1 N2 C15 163.5(3)
C17 N1 N2 C1 159.5(4)
Lu1 N1 N2 C1 -34.5(5)
C2 C1 N2 C15 -25.0(6)
C12 C1 N2 C15 148.1(4)
C2 C1 N2 N1 176.0(4)
C12 C1 N2 N1 -10.9(6)
C53 C54 C55 C56 2.7(7)
C53 C54 C55 C65 -178.3(4)
C54 C55 C56 C63 -1.7(7)
C65 C55 C56 C63 179.3(4)
C64 C63 C56 C55 -0.6(6)
C62 C63 C56 C55 -177.3(4)
N4 C21 C22 C23 -0.2(6)
N5 C23 C22 C21 0.1(6)
C24 C23 C22 C21 177.3(4)
C1S C2S C3S C4S 172.8(9)
C7S C2S C3S C4S 0.0
C2S C3S C4S C5S 0.0
C3S C4S C5S C6S 0.0
C4S C5S C6S C7S 0.0
C5S C6S C7S C2S 0.0
C1S C2S C7S C6S -173.6(8)
C3S C2S C7S C6S 0.0
C8S C9S C10S C11S 179.8(10)
C14S C9S C10S C11S 0.0
C9S C10S C11S C12S 0.0
C10S C11S C12S C13S 0.0
C11S C12S C13S C14S 0.0
C12S C13S C14S C9S 0.0
C8S C9S C14S C13S -179.8(10)
C10S C9S C14S C13S 0.0
C8R C9R C10R C11R 176(4)
C14R C9R C10R C11R 0.0
C9R C10R C11R C12R 0.0
C10R C11R C12R C13R 0.0
C11R C12R C13R C14R 0.0
C12R C13R C14R C9R 0.0
C8R C9R C14R C13R -176(4)
C10R C9R C14R C13R 0.0
